data_7106849
loop_
_publ_author_name
'Stanislav Groysman'
'Dino Villagran'
'Danna Freedman'
'Daniel G. Nocera'

_publ_section_title
;
 Dinitrogen binding at vanadium in a tris(alkoxide) ligand environment
;
_journal_name_full Chem.Commun.
_journal_page_first 10242
_journal_paper_doi 10.1039/c1cc13645c
_journal_volume 47
_journal_year 2011
_chemical_formula_moiety 'C46 H80 N2 O3 V'
_chemical_formula_sum 'C46 H80 N2 O3 V'
_chemical_formula_weight 760.06
_chemical_melting_point ?
_chemical_name_common '[V(OR)3N](TBA)'
_chemical_name_systematic
;
?
;
_space_group_IT_number 4
_symmetry_cell_setting monoclinic
_symmetry_space_group_name_Hall 'P 2yb'
_symmetry_space_group_name_H-M 'P 1 21 1'
_atom_sites_solution_hydrogens geom
_atom_sites_solution_primary direct
_atom_sites_solution_secondary difmap
_audit_creation_method SHELXL-97
_cell_angle_alpha 90.00
_cell_angle_beta 89.9820(10)
_cell_angle_gamma 90.00
_cell_formula_units_Z 4
_cell_length_a 12.8888(8)
_cell_length_b 15.7816(10)
_cell_length_c 24.2559(16)
_cell_measurement_temperature 100(2)
_cell_volume 4933.8(5)
_computing_cell_refinement 'Bruker SAINT'
_computing_data_collection 'Bruker APEX2'
_computing_data_reduction 'Bruker SAINT'
_computing_molecular_graphics 'Bruker SHELXTL'
_computing_publication_material 'Bruker SHELXTL'
_computing_structure_refinement 'SHELXL-97 (Sheldrick, 2008)'
_computing_structure_solution 'SHELXS-97 (Sheldrick, 2008)'
_diffrn_ambient_temperature 100(2)
_diffrn_measured_fraction_theta_full 1.000
_diffrn_measured_fraction_theta_max 1.000
_diffrn_measurement_device_type 'Bruker APEX-II CCD'
_diffrn_measurement_method '\f and \w scans'
_diffrn_radiation_monochromator graphite
_diffrn_radiation_source 'fine-focus sealed tube'
_diffrn_radiation_type MoK\a
_diffrn_radiation_wavelength 0.71073
_diffrn_reflns_av_R_equivalents 0.0818
_diffrn_reflns_av_sigmaI/netI 0.0790
_diffrn_reflns_limit_h_max 14
_diffrn_reflns_limit_h_min -14
_diffrn_reflns_limit_k_max 18
_diffrn_reflns_limit_k_min -18
_diffrn_reflns_limit_l_max 27
_diffrn_reflns_limit_l_min -27
_diffrn_reflns_number 63464
_diffrn_reflns_theta_full 24.00
_diffrn_reflns_theta_max 24.00
_diffrn_reflns_theta_min 1.54
_exptl_absorpt_coefficient_mu 0.236
_exptl_absorpt_correction_T_max 0.9929
_exptl_absorpt_correction_T_min 0.9542
_exptl_absorpt_correction_type empirical
_exptl_absorpt_process_details SADABS
_exptl_crystal_colour colorless
_exptl_crystal_density_diffrn 1.023
_exptl_crystal_density_method 'not measured'
_exptl_crystal_description prisms
_exptl_crystal_F_000 1668
_exptl_crystal_size_max 0.20
_exptl_crystal_size_mid 0.15
_exptl_crystal_size_min 0.03
_refine_diff_density_max 0.954
_refine_diff_density_min -0.520
_refine_diff_density_rms 0.099
_refine_ls_abs_structure_details 'Flack H D (1983), Acta Cryst. A39, 876-881'
_refine_ls_abs_structure_Flack 0.19(4)
_refine_ls_extinction_method none
_refine_ls_goodness_of_fit_ref 1.093
_refine_ls_hydrogen_treatment constr
_refine_ls_matrix_type full
_refine_ls_number_parameters 1130
_refine_ls_number_reflns 15515
_refine_ls_number_restraints 1886
_refine_ls_restrained_S_all 1.047
_refine_ls_R_factor_all 0.1339
_refine_ls_R_factor_gt 0.1080
_refine_ls_shift/su_max 0.151
_refine_ls_shift/su_mean 0.005
_refine_ls_structure_factor_coef Fsqd
_refine_ls_weighting_details 'calc w=1/[\s^2^(Fo^2^)+(0.1065P)^2^+24.8610P] where P=(Fo^2^+2Fc^2^)/3'
_refine_ls_weighting_scheme calc
_refine_ls_wR_factor_gt 0.2664
_refine_ls_wR_factor_ref 0.2836
_reflns_number_gt 12086
_reflns_number_total 15515
_reflns_threshold_expression >2sigma(I)
_cod_data_source_file c1cc13645c.txt
_cod_data_source_block 10252_0m
_cod_depositor_comments
;
The following automatic conversions were performed:

'_chemical_melting_point' value 'not measured' was changed to '?' -
the value is undefined or not given.

Automatic conversion script
Id: cif_fix_values 1715 2011-07-08 13:25:40Z adriana 
;
_cod_original_sg_symbol_H-M P21
_cod_database_code 7106849

loop_
_symmetry_equiv_pos_as_xyz
'x, y, z'
'-x, y+1/2, -z'

loop_
_atom_site_label
_atom_site_type_symbol
_atom_site_fract_x
_atom_site_fract_y
_atom_site_fract_z
_atom_site_U_iso_or_equiv
_atom_site_adp_type
_atom_site_occupancy
_atom_site_symmetry_multiplicity
_atom_site_calc_flag
_atom_site_refinement_flags
_atom_site_disorder_assembly
_atom_site_disorder_group
N2 N 0.2536(5) 0.9364(4) 0.0402(3) 0.0279(15) Uani 1 1 d U . .
O6 O 0.1439(4) 0.9511(4) 0.1397(2) 0.0324(14) Uani 1 1 d U . .
O5 O 0.3730(4) 0.9632(4) 0.1361(2) 0.0270(12) Uani 1 1 d U . .
O4 O 0.2680(4) 0.8012(3) 0.1144(2) 0.0305(13) Uani 1 1 d U . .
V1 V 0.25869(9) 0.57790(7) 0.39502(5) 0.0223(3) Uani 1 1 d U . .
O1 O 0.2659(4) 0.6926(4) 0.3867(2) 0.0276(12) Uani 1 1 d U . .
O3 O 0.1443(4) 0.5394(4) 0.3600(2) 0.0293(13) Uani 1 1 d U . .
O2 O 0.3729(4) 0.5287(3) 0.3629(2) 0.0269(12) Uani 1 1 d U . .
C115 C 0.0361(7) 0.5104(6) 0.3640(4) 0.0387(18) Uani 1 1 d U . .
C118 C 0.2930(7) 0.7704(5) 0.4090(3) 0.0345(17) Uani 1 1 d U . .
C112 C 0.4463(7) 0.4642(5) 0.3671(3) 0.0344(17) Uani 1 1 d U . .
V2 V 0.25809(9) 0.91430(7) 0.10488(5) 0.0209(3) Uani 1 1 d U . .
C47 C 0.2941(7) 0.7196(5) 0.0904(4) 0.0332(17) Uani 1 1 d U . .
C66 C 0.3968(10) 1.1056(7) 0.1029(4) 0.061(3) Uani 1 1 d U . .
H66A H 0.3651 1.0859 0.0685 0.092 Uiso 1 1 calc R . .
H66B H 0.4515 1.1467 0.0946 0.092 Uiso 1 1 calc R . .
H66C H 0.3437 1.1324 0.1260 0.092 Uiso 1 1 calc R . .
C60 C 0.5752(7) 0.9056(9) 0.1150(5) 0.070(3) Uani 1 1 d U . .
H60A H 0.5138 0.8719 0.1244 0.105 Uiso 1 1 calc R . .
H60B H 0.6211 0.9091 0.1471 0.105 Uiso 1 1 calc R . .
H60C H 0.6121 0.8786 0.0844 0.105 Uiso 1 1 calc R . .
C62 C 0.4665(8) 1.0594(6) 0.1957(4) 0.044(2) Uani 1 1 d U . .
C58 C 0.4425(7) 1.0318(6) 0.1330(3) 0.0372(18) Uani 1 1 d U . .
C65 C 0.5308(8) 0.9935(7) 0.2289(4) 0.050(2) Uani 1 1 d U . .
H65A H 0.5349 1.0111 0.2675 0.074 Uiso 1 1 calc R . .
H65B H 0.6010 0.9898 0.2134 0.074 Uiso 1 1 calc R . .
H65C H 0.4972 0.9379 0.2265 0.074 Uiso 1 1 calc R . .
C69 C -0.0186(9) 0.9466(7) 0.1914(5) 0.062(3) Uani 1 1 d U . .
C48 C 0.1977(8) 0.6843(6) 0.0604(5) 0.057(2) Uani 1 1 d U . .
C64 C 0.5198(10) 1.1460(7) 0.2002(4) 0.070(3) Uani 1 1 d U . .
H64A H 0.4874 1.1856 0.1743 0.105 Uiso 1 1 calc R . .
H64B H 0.5936 1.1400 0.1913 0.105 Uiso 1 1 calc R . .
H64C H 0.5124 1.1676 0.2379 0.105 Uiso 1 1 calc R . .
C53 C 0.3412(10) 0.6673(6) 0.1424(4) 0.056(2) Uani 1 1 d U . .
C73 C 0.0381(8) 1.0747(7) 0.1223(4) 0.055(2) Uani 1 1 d U . .
C56 C 0.2564(13) 0.6412(7) 0.1861(5) 0.087(4) Uani 1 1 d U . .
H56A H 0.2735 0.5855 0.2014 0.131 Uiso 1 1 calc R . .
H56B H 0.1883 0.6388 0.1683 0.131 Uiso 1 1 calc R . .
H56C H 0.2548 0.6833 0.2158 0.131 Uiso 1 1 calc R . .
C51 C 0.2069(10) 0.5879(7) 0.0442(6) 0.078(4) Uani 1 1 d U . .
H51A H 0.2029 0.5529 0.0775 0.117 Uiso 1 1 calc R . .
H51B H 0.2736 0.5780 0.0257 0.117 Uiso 1 1 calc R . .
H51C H 0.1502 0.5728 0.0191 0.117 Uiso 1 1 calc R . .
C68 C -0.0116(7) 0.9311(8) 0.0860(4) 0.058(3) Uani 1 1 d U . .
H68A H 0.0337 0.9379 0.0538 0.087 Uiso 1 1 calc R . .
H68B H -0.0805 0.9539 0.0775 0.087 Uiso 1 1 calc R . .
H68C H -0.0175 0.8708 0.0951 0.087 Uiso 1 1 calc R . .
C110 C 0.0713(9) 1.0924(7) 0.0614(5) 0.061(3) Uani 1 1 d U . .
H76A H 0.1372 1.0637 0.0537 0.091 Uiso 1 1 calc R . .
H76B H 0.0797 1.1535 0.0559 0.091 Uiso 1 1 calc R . .
H76C H 0.0178 1.0710 0.0363 0.091 Uiso 1 1 calc R . .
C71 C -0.1302(9) 0.9549(8) 0.1932(6) 0.080(4) Uani 1 1 d U . .
H71A H -0.1598 0.9361 0.1580 0.121 Uiso 1 1 calc R . .
H71B H -0.1487 1.0143 0.1996 0.121 Uiso 1 1 calc R . .
H71C H -0.1579 0.9199 0.2232 0.121 Uiso 1 1 calc R . .
C70 C 0.0127(8) 0.8528(8) 0.2007(5) 0.068(3) Uani 1 1 d U . .
H70A H -0.0104 0.8345 0.2373 0.102 Uiso 1 1 calc R . .
H70B H 0.0883 0.8474 0.1982 0.102 Uiso 1 1 calc R . .
H70C H -0.0199 0.8172 0.1725 0.102 Uiso 1 1 calc R . .
C75 C -0.0763(9) 1.1153(8) 0.1257(5) 0.074(4) Uani 1 1 d U . .
H75A H -0.1213 1.0881 0.0984 0.111 Uiso 1 1 calc R . .
H75B H -0.0724 1.1762 0.1181 0.111 Uiso 1 1 calc R . .
H75C H -0.1049 1.1063 0.1627 0.111 Uiso 1 1 calc R . .
C55 C 0.4164(9) 0.7255(7) 0.1727(4) 0.064(3) Uani 1 1 d U . .
H55A H 0.4565 0.6925 0.1994 0.096 Uiso 1 1 calc R . .
H55B H 0.3773 0.7698 0.1920 0.096 Uiso 1 1 calc R . .
H55C H 0.4637 0.7519 0.1460 0.096 Uiso 1 1 calc R . .
C57 C 0.5412(8) 0.9957(9) 0.0979(4) 0.061(3) Uani 1 1 d U . .
C67 C 0.0340(6) 0.9784(6) 0.1346(4) 0.0383(19) Uani 1 1 d U . .
C74 C 0.1124(11) 1.1256(7) 0.1587(6) 0.078(3) Uani 1 1 d U . .
H74A H 0.0890 1.1229 0.1971 0.116 Uiso 1 1 calc R . .
H74B H 0.1135 1.1847 0.1464 0.116 Uiso 1 1 calc R . .
H74C H 0.1824 1.1016 0.1559 0.116 Uiso 1 1 calc R . .
C63 C 0.3651(8) 1.0647(7) 0.2269(4) 0.054(2) Uani 1 1 d U . .
H63A H 0.3310 1.0092 0.2265 0.082 Uiso 1 1 calc R . .
H63B H 0.3199 1.1067 0.2094 0.082 Uiso 1 1 calc R . .
H63C H 0.3787 1.0815 0.2651 0.082 Uiso 1 1 calc R . .
C54 C 0.3969(12) 0.5868(8) 0.1239(5) 0.084(4) Uani 1 1 d U . .
H54A H 0.4465 0.6007 0.0946 0.126 Uiso 1 1 calc R . .
H54B H 0.3460 0.5460 0.1099 0.126 Uiso 1 1 calc R . .
H54C H 0.4341 0.5620 0.1552 0.126 Uiso 1 1 calc R . .
C59 C 0.5093(9) 0.9928(10) 0.0369(4) 0.084(4) Uani 1 1 d U . .
H59A H 0.5140 1.0498 0.0211 0.126 Uiso 1 1 calc R . .
H59B H 0.4378 0.9722 0.0339 0.126 Uiso 1 1 calc R . .
H59C H 0.5558 0.9545 0.0169 0.126 Uiso 1 1 calc R . .
C52 C 0.3819(7) 0.7359(6) 0.0481(4) 0.042(2) Uani 1 1 d U . .
H52A H 0.3640 0.7851 0.0253 0.063 Uiso 1 1 calc R . .
H52B H 0.3902 0.6860 0.0245 0.063 Uiso 1 1 calc R . .
H52C H 0.4469 0.7470 0.0677 0.063 Uiso 1 1 calc R . .
C114 C 0.4693(8) 0.4351(5) 0.3036(3) 0.040(2) Uani 1 1 d U . .
C116 C 0.0399(8) 0.4131(7) 0.3765(4) 0.055(2) Uani 1 1 d U . .
C32 C 0.3642(8) 0.4272(7) 0.2736(4) 0.054(2) Uani 1 1 d U . .
H32A H 0.3749 0.4009 0.2375 0.081 Uiso 1 1 calc R . .
H32B H 0.3340 0.4837 0.2687 0.081 Uiso 1 1 calc R . .
H32C H 0.3170 0.3921 0.2956 0.081 Uiso 1 1 calc R . .
C117 C -0.0133(7) 0.5449(7) 0.3084(4) 0.051(2) Uani 1 1 d U . .
C30 C 0.5321(8) 0.5003(7) 0.2730(4) 0.048(2) Uani 1 1 d U . .
H30A H 0.6051 0.4955 0.2837 0.071 Uiso 1 1 calc R . .
H30B H 0.5065 0.5571 0.2821 0.071 Uiso 1 1 calc R . .
H30C H 0.5254 0.4907 0.2332 0.071 Uiso 1 1 calc R . .
C35 C 0.5730(7) 0.5865(9) 0.3859(5) 0.068(3) Uani 1 1 d U . .
H35A H 0.5103 0.6215 0.3834 0.101 Uiso 1 1 calc R . .
H35B H 0.6075 0.5850 0.3499 0.101 Uiso 1 1 calc R . .
H35C H 0.6201 0.6107 0.4134 0.101 Uiso 1 1 calc R . .
C40 C 0.0126(9) 0.6383(8) 0.2991(5) 0.074(3) Uani 1 1 d U . .
H40A H 0.0073 0.6514 0.2597 0.110 Uiso 1 1 calc R . .
H40B H 0.0834 0.6497 0.3118 0.110 Uiso 1 1 calc R . .
H40C H -0.0363 0.6737 0.3197 0.110 Uiso 1 1 calc R . .
C44 C 0.0764(9) 0.4007(8) 0.4380(5) 0.067(3) Uani 1 1 d U . .
H44A H 0.0925 0.3408 0.4444 0.101 Uiso 1 1 calc R . .
H44B H 0.0210 0.4185 0.4631 0.101 Uiso 1 1 calc R . .
H44C H 0.1385 0.4349 0.4447 0.101 Uiso 1 1 calc R . .
C113 C 0.5442(8) 0.4998(8) 0.4024(4) 0.057(2) Uani 1 1 d U . .
N1 N 0.2541(5) 0.5523(4) 0.4582(3) 0.0280(15) Uani 1 1 d U . .
C120 C 0.3352(10) 0.8274(6) 0.3588(4) 0.058(3) Uani 1 1 d U . .
C119 C 0.1977(9) 0.8095(7) 0.4412(5) 0.062(3) Uani 1 1 d U . .
C28 C 0.3951(10) 0.3880(6) 0.3979(4) 0.063(3) Uani 1 1 d U . .
H28A H 0.3594 0.4087 0.4309 0.095 Uiso 1 1 calc R . .
H28B H 0.4488 0.3473 0.4086 0.095 Uiso 1 1 calc R . .
H28C H 0.3450 0.3603 0.3735 0.095 Uiso 1 1 calc R . .
C72 C 0.0222(12) 0.9967(10) 0.2419(5) 0.087(4) Uani 1 1 d U . .
H72A H -0.0095 1.0531 0.2425 0.130 Uiso 1 1 calc R . .
H72B H 0.0978 1.0023 0.2393 0.130 Uiso 1 1 calc R . .
H72C H 0.0042 0.9663 0.2758 0.130 Uiso 1 1 calc R . .
C38 C -0.0136(6) 0.5576(7) 0.4124(4) 0.049(2) Uani 1 1 d U . .
H38A H 0.0389 0.5683 0.4408 0.073 Uiso 1 1 calc R . .
H38B H -0.0695 0.5230 0.4280 0.073 Uiso 1 1 calc R . .
H38C H -0.0421 0.6116 0.3994 0.073 Uiso 1 1 calc R . .
C50 C 0.0991(9) 0.6932(8) 0.0962(7) 0.089(4) Uani 1 1 d U . .
H50A H 0.0410 0.7114 0.0730 0.134 Uiso 1 1 calc R . .
H50B H 0.1112 0.7355 0.1251 0.134 Uiso 1 1 calc R . .
H50C H 0.0827 0.6385 0.1132 0.134 Uiso 1 1 calc R . .
C34 C 0.5111(9) 0.5009(9) 0.4635(4) 0.071(3) Uani 1 1 d U . .
H34A H 0.5664 0.5261 0.4859 0.106 Uiso 1 1 calc R . .
H34B H 0.4981 0.4428 0.4760 0.106 Uiso 1 1 calc R . .
H34C H 0.4476 0.5345 0.4676 0.106 Uiso 1 1 calc R . .
C49 C 0.1820(9) 0.7325(7) 0.0053(5) 0.068(3) Uani 1 1 d U . .
H49A H 0.1117 0.7221 -0.0085 0.102 Uiso 1 1 calc R . .
H49B H 0.2327 0.7124 -0.0219 0.102 Uiso 1 1 calc R . .
H49C H 0.1917 0.7933 0.0114 0.102 Uiso 1 1 calc R . .
C26 C 0.1827(10) 0.7591(8) 0.4950(5) 0.074(3) Uani 1 1 d U . .
H26A H 0.1854 0.6983 0.4869 0.110 Uiso 1 1 calc R . .
H26B H 0.1152 0.7732 0.5112 0.110 Uiso 1 1 calc R . .
H26C H 0.2380 0.7738 0.5210 0.110 Uiso 1 1 calc R . .
C31 C 0.5187(10) 0.3467(6) 0.2997(4) 0.063(3) Uani 1 1 d U . .
H31A H 0.5360 0.3345 0.2612 0.095 Uiso 1 1 calc R . .
H31B H 0.4697 0.3042 0.3134 0.095 Uiso 1 1 calc R . .
H31C H 0.5820 0.3452 0.3221 0.095 Uiso 1 1 calc R . .
C20 C 0.3961(10) 0.9067(7) 0.3769(5) 0.073(3) Uani 1 1 d U . .
H20A H 0.4637 0.9074 0.3584 0.110 Uiso 1 1 calc R . .
H20B H 0.4063 0.9053 0.4169 0.110 Uiso 1 1 calc R . .
H20C H 0.3569 0.9576 0.3668 0.110 Uiso 1 1 calc R . .
C36 C 0.6411(10) 0.4389(11) 0.3988(5) 0.093(5) Uani 1 1 d U . .
H36A H 0.6917 0.4546 0.4272 0.140 Uiso 1 1 calc R . .
H36B H 0.6732 0.4439 0.3623 0.140 Uiso 1 1 calc R . .
H36C H 0.6187 0.3802 0.4047 0.140 Uiso 1 1 calc R . .
C61 C 0.6394(9) 1.0536(11) 0.1004(5) 0.098(5) Uani 1 1 d U . .
H61A H 0.6923 1.0318 0.0751 0.146 Uiso 1 1 calc R . .
H61B H 0.6670 1.0540 0.1381 0.146 Uiso 1 1 calc R . .
H61C H 0.6205 1.1115 0.0896 0.146 Uiso 1 1 calc R . .
C46 C -0.0706(10) 0.3722(8) 0.3734(5) 0.085(4) Uani 1 1 d U . .
H46A H -0.0782 0.3422 0.3383 0.128 Uiso 1 1 calc R . .
H46B H -0.1234 0.4167 0.3760 0.128 Uiso 1 1 calc R . .
H46C H -0.0793 0.3322 0.4039 0.128 Uiso 1 1 calc R . .
C21 C 0.2479(14) 0.8534(10) 0.3195(6) 0.114(5) Uani 1 1 d U . .
H21A H 0.2059 0.8980 0.3366 0.171 Uiso 1 1 calc R . .
H21B H 0.2040 0.8041 0.3116 0.171 Uiso 1 1 calc R . .
H21C H 0.2779 0.8746 0.2850 0.171 Uiso 1 1 calc R . .
C42 C 0.0254(11) 0.4951(9) 0.2590(5) 0.083(4) Uani 1 1 d U . .
H42A H 0.0090 0.5260 0.2251 0.125 Uiso 1 1 calc R . .
H42B H -0.0084 0.4395 0.2583 0.125 Uiso 1 1 calc R . .
H42C H 0.1007 0.4875 0.2619 0.125 Uiso 1 1 calc R . .
C18 C 0.3810(7) 0.7577(6) 0.4506(3) 0.038(2) Uani 1 1 d U . .
H18A H 0.3670 0.7072 0.4729 0.057 Uiso 1 1 calc R . .
H18B H 0.3856 0.8074 0.4747 0.057 Uiso 1 1 calc R . .
H18C H 0.4467 0.7504 0.4308 0.057 Uiso 1 1 calc R . .
C25 C 0.0932(10) 0.7953(10) 0.4076(8) 0.110(5) Uani 1 1 d U . .
H25A H 0.0844 0.7348 0.3999 0.164 Uiso 1 1 calc R . .
H25B H 0.0967 0.8267 0.3728 0.164 Uiso 1 1 calc R . .
H25C H 0.0343 0.8158 0.4294 0.164 Uiso 1 1 calc R . .
C22 C 0.4156(10) 0.7706(8) 0.3267(4) 0.073(3) Uani 1 1 d U . .
H22A H 0.4255 0.7932 0.2895 0.110 Uiso 1 1 calc R . .
H22B H 0.3892 0.7125 0.3244 0.110 Uiso 1 1 calc R . .
H22C H 0.4820 0.7708 0.3464 0.110 Uiso 1 1 calc R . .
C45 C 0.1191(11) 0.3646(8) 0.3423(5) 0.076(3) Uani 1 1 d U . .
H45A H 0.1831 0.3979 0.3395 0.114 Uiso 1 1 calc R . .
H45B H 0.0911 0.3545 0.3053 0.114 Uiso 1 1 calc R . .
H45C H 0.1341 0.3102 0.3601 0.114 Uiso 1 1 calc R . .
N7 N 0.2571(8) 0.4541(8) 0.6126(5) 0.081(3) Uani 1 1 d DU . .
C24 C 0.2063(9) 0.9027(7) 0.4575(6) 0.072(3) Uani 1 1 d U . .
H24A H 0.1653 0.9129 0.4909 0.108 Uiso 1 1 calc R . .
H24B H 0.1799 0.9381 0.4274 0.108 Uiso 1 1 calc R . .
H24C H 0.2791 0.9168 0.4646 0.108 Uiso 1 1 calc R . .
C41 C -0.1334(8) 0.5393(8) 0.3081(6) 0.083(4) Uani 1 1 d U . .
H41A H -0.1615 0.5736 0.3382 0.124 Uiso 1 1 calc R . .
H41B H -0.1546 0.4801 0.3130 0.124 Uiso 1 1 calc R . .
H41C H -0.1599 0.5605 0.2728 0.124 Uiso 1 1 calc R . .
C1 C 0.2404(10) 0.8975(7) 0.8233(5) 0.067(3) Uani 1 1 d U . .
H1A H 0.1794 0.9227 0.8046 0.080 Uiso 1 1 calc R . .
H1B H 0.3032 0.9186 0.8042 0.080 Uiso 1 1 calc R . .
N6 N 0.2428(8) 0.9299(8) 0.8843(4) 0.075(2) Uani 1 1 d U . .
C9 C 0.2557(10) 1.0341(9) 0.8854(5) 0.071(3) Uani 1 1 d U . .
H9A H 0.3177 1.0484 0.8631 0.086 Uiso 1 1 calc R . .
H9B H 0.1950 1.0585 0.8661 0.086 Uiso 1 1 calc R . .
C6 C 0.4310(11) 0.8763(14) 0.8975(6) 0.117(6) Uani 1 1 d U . .
H6A H 0.4246 0.8501 0.8605 0.140 Uiso 1 1 calc R . .
H6B H 0.4522 0.9355 0.8902 0.140 Uiso 1 1 calc R . .
C4 C 0.2076(10) 0.7038(8) 0.7409(4) 0.067(3) Uani 1 1 d U . .
H4A H 0.2606 0.6702 0.7599 0.100 Uiso 1 1 calc R . .
H4B H 0.2219 0.7041 0.7012 0.100 Uiso 1 1 calc R . .
H4C H 0.1391 0.6788 0.7475 0.100 Uiso 1 1 calc R . .
C5 C 0.3294(10) 0.8858(9) 0.9126(6) 0.076(3) Uani 1 1 d U . .
H5A H 0.3322 0.9119 0.9496 0.091 Uiso 1 1 calc R . .
H5B H 0.3039 0.8273 0.9183 0.091 Uiso 1 1 calc R . .
C13 C 0.1451(10) 0.9053(10) 0.9170(6) 0.081(3) Uani 1 1 d U . .
H13A H 0.1549 0.9213 0.9561 0.098 Uiso 1 1 calc R . .
H13B H 0.1363 0.8430 0.9154 0.098 Uiso 1 1 calc R . .
C10 C 0.2647(12) 1.0740(10) 0.9332(6) 0.094(4) Uani 1 1 d U . .
H10A H 0.3223 1.0478 0.9541 0.113 Uiso 1 1 calc R . .
H10B H 0.2002 1.0647 0.9546 0.113 Uiso 1 1 calc R . .
C2 C 0.2354(11) 0.7998(7) 0.8163(5) 0.071(3) Uani 1 1 d U . .
H2A H 0.3033 0.7737 0.8249 0.085 Uiso 1 1 calc R . .
H2B H 0.1821 0.7751 0.8409 0.085 Uiso 1 1 calc R . .
C3 C 0.2093(10) 0.7863(8) 0.7608(4) 0.069(3) Uani 1 1 d U . .
H3A H 0.1397 0.8111 0.7546 0.083 Uiso 1 1 calc R . .
H3B H 0.2588 0.8190 0.7380 0.083 Uiso 1 1 calc R . .
C8 C 0.6256(10) 0.8512(9) 0.9054(9) 0.118(6) Uani 1 1 d U . .
H8A H 0.6401 0.8431 0.8660 0.177 Uiso 1 1 calc R . .
H8B H 0.6622 0.8078 0.9268 0.177 Uiso 1 1 calc R . .
H8C H 0.6495 0.9075 0.9168 0.177 Uiso 1 1 calc R . .
C7 C 0.5141(10) 0.8440(10) 0.9151(7) 0.101(5) Uani 1 1 d U . .
H7A H 0.5016 0.7826 0.9100 0.122 Uiso 1 1 calc R . .
H7B H 0.5088 0.8533 0.9554 0.122 Uiso 1 1 calc R . .
C12 C 0.2850(14) 1.2260(10) 0.9847(7) 0.120(6) Uani 1 1 d U . .
H12A H 0.2491 1.1956 1.0144 0.180 Uiso 1 1 calc R . .
H12B H 0.2495 1.2798 0.9776 0.180 Uiso 1 1 calc R . .
H12C H 0.3568 1.2372 0.9958 0.180 Uiso 1 1 calc R . .
C11 C 0.2844(18) 1.1690(11) 0.9296(9) 0.146(7) Uani 1 1 d U . .
H11A H 0.2312 1.1930 0.9047 0.176 Uiso 1 1 calc R . .
H11B H 0.3523 1.1769 0.9113 0.176 Uiso 1 1 calc R . .
C14 C 0.0456(14) 0.9481(12) 0.8950(9) 0.126(6) Uani 1 1 d U . .
H14A H 0.0304 0.9983 0.9181 0.151 Uiso 1 1 calc R . .
H14B H 0.0591 0.9686 0.8570 0.151 Uiso 1 1 calc R . .
C99 C 0.2034(18) 0.3901(17) 0.6582(9) 0.069(5) Uani 0.50 1 d PU A 1
H99A H 0.1666 0.4249 0.6859 0.082 Uiso 0.50 1 calc PR A 1
H99B H 0.1510 0.3549 0.6391 0.082 Uiso 0.50 1 calc PR A 1
C39 C 0.314(2) 0.290(2) 0.7363(11) 0.041(6) Uani 0.33 1 d PU A 1
H39A H 0.2875 0.3270 0.7661 0.049 Uiso 0.33 1 calc PR A 1
H39B H 0.3894 0.2998 0.7353 0.049 Uiso 0.33 1 calc PR A 1
C43 C 0.306(2) 0.2085(19) 0.7598(10) 0.062(6) Uani 0.50 1 d PU A 1
H43A H 0.2776 0.1690 0.7326 0.093 Uiso 0.50 1 calc PR A 1
H43B H 0.2604 0.2106 0.7921 0.093 Uiso 0.50 1 calc PR A 1
H43C H 0.3753 0.1893 0.7711 0.093 Uiso 0.50 1 calc PR A 1
C84 C 0.249(2) 0.383(2) 0.5648(12) 0.077(5) Uani 0.50 1 d PDU A 1
H84A H 0.1862 0.3491 0.5724 0.092 Uiso 0.50 1 calc PR A 1
H84B H 0.2369 0.4132 0.5297 0.092 Uiso 0.50 1 calc PR A 1
C87 C 0.330(2) 0.3249(17) 0.5549(11) 0.083(5) Uani 0.50 1 d PDU A 1
H87A H 0.3584 0.3040 0.5901 0.100 Uiso 0.50 1 calc PR A 1
H87B H 0.3860 0.3523 0.5337 0.100 Uiso 0.50 1 calc PR A 1
C91 C 0.221(2) 0.1779(16) 0.5081(15) 0.117(10) Uani 0.50 1 d PDU A 1
H91A H 0.1658 0.1695 0.5355 0.176 Uiso 0.50 1 calc PR A 1
H91B H 0.2654 0.1277 0.5070 0.176 Uiso 0.50 1 calc PR A 1
H91C H 0.1895 0.1868 0.4717 0.176 Uiso 0.50 1 calc PR A 1
C93 C 0.1457(19) 0.4849(18) 0.5802(11) 0.071(5) Uani 0.50 1 d PU A 1
H93A H 0.1663 0.5182 0.5474 0.085 Uiso 0.50 1 calc PR A 1
H93B H 0.1113 0.4329 0.5665 0.085 Uiso 0.50 1 calc PR A 1
C94 C 0.056(2) 0.541(2) 0.6140(13) 0.074(6) Uani 0.50 1 d PU A 1
C96 C -0.034(3) 0.612(2) 0.6163(15) 0.108(9) Uani 0.50 1 d PDU A 1
H96A H -0.0084 0.6543 0.6430 0.130 Uiso 0.50 1 calc PR A 1
H96B H -0.0316 0.6395 0.5798 0.130 Uiso 0.50 1 calc PR A 1
C89 C 0.286(3) 0.256(2) 0.5238(15) 0.089(8) Uani 0.50 1 d PDU A 1
H89A H 0.3533 0.2315 0.5122 0.107 Uiso 0.50 1 calc PR A 1
H89B H 0.2650 0.2906 0.4917 0.107 Uiso 0.50 1 calc PR A 1
C111 C 0.3335(15) 0.5120(14) 0.5866(8) 0.053(4) Uani 0.50 1 d PU A 1
C79 C 0.335(2) 0.5970(17) 0.6243(11) 0.077(5) Uani 0.50 1 d PU A 1
H79A H 0.2647 0.6216 0.6263 0.093 Uiso 0.50 1 calc PR A 1
H79B H 0.3579 0.5828 0.6622 0.093 Uiso 0.50 1 calc PR A 1
C81 C 0.4127(18) 0.6637(17) 0.5980(10) 0.069(5) Uani 0.50 1 d PU A 1
H81A H 0.4048 0.6653 0.5574 0.083 Uiso 0.50 1 calc PR A 1
H81B H 0.3994 0.7211 0.6128 0.083 Uiso 0.50 1 calc PR A 1
C82 C 0.521(2) 0.6338(18) 0.6137(14) 0.079(7) Uani 0.50 1 d PU A 1
H82A H 0.5239 0.6232 0.6535 0.118 Uiso 0.50 1 calc PR A 1
H82B H 0.5719 0.6775 0.6039 0.118 Uiso 0.50 1 calc PR A 1
H82C H 0.5373 0.5814 0.5938 0.118 Uiso 0.50 1 calc PR A 1
C97 C -0.149(3) 0.601(4) 0.629(2) 0.183(19) Uiso 0.50 1 d PDU A 1
C33 C 0.279(2) 0.331(2) 0.6882(14) 0.060(6) Uani 0.50 1 d PU A 1
H33A H 0.2738 0.2817 0.6635 0.072 Uiso 0.50 1 calc PR A 1
H33B H 0.3446 0.3589 0.6773 0.072 Uiso 0.50 1 calc PR A 1
C83 C 0.5159(14) 0.6574(10) 0.5768(8) 0.033(4) Uani 0.50 1 d PU A 2
H83A H 0.5035 0.6531 0.5371 0.049 Uiso 0.50 1 calc PR A 2
H83B H 0.5880 0.6420 0.5848 0.049 Uiso 0.50 1 calc PR A 2
H83C H 0.5030 0.7157 0.5890 0.049 Uiso 0.50 1 calc PR A 2
C37 C 0.262(3) 0.260(2) 0.7258(15) 0.057(7) Uani 0.33 1 d PU A 2
H37A H 0.2529 0.2089 0.7026 0.068 Uiso 0.33 1 calc PR A 2
H37B H 0.3377 0.2684 0.7269 0.068 Uiso 0.33 1 calc PR A 2
C85 C 0.285(2) 0.4203(18) 0.5642(10) 0.076(5) Uani 0.50 1 d PDU A 2
H85A H 0.3569 0.4349 0.5535 0.091 Uiso 0.50 1 calc PR A 2
H85B H 0.2363 0.4348 0.5340 0.091 Uiso 0.50 1 calc PR A 2
C17 C 0.252(4) 0.225(2) 0.772(2) 0.049(10) Uani 0.25 1 d PU A 2
H17A H 0.2016 0.2563 0.7942 0.073 Uiso 0.25 1 calc PR A 2
H17B H 0.3191 0.2241 0.7907 0.073 Uiso 0.25 1 calc PR A 2
H17C H 0.2274 0.1666 0.7667 0.073 Uiso 0.25 1 calc PR A 2
C86 C 0.274(2) 0.3283(17) 0.5836(11) 0.076(5) Uani 0.50 1 d PDU A 2
H86A H 0.3426 0.3036 0.5920 0.091 Uiso 0.50 1 calc PR A 2
H86B H 0.2300 0.3252 0.6171 0.091 Uiso 0.50 1 calc PR A 2
C88 C 0.231(2) 0.289(2) 0.5435(11) 0.087(6) Uani 0.50 1 d PDU A 2
H88A H 0.1796 0.3277 0.5264 0.104 Uiso 0.50 1 calc PR A 2
H88B H 0.1924 0.2403 0.5587 0.104 Uiso 0.50 1 calc PR A 2
C90 C 0.298(3) 0.259(2) 0.5007(13) 0.084(9) Uani 0.50 1 d PDU A 2
H90A H 0.3360 0.2086 0.5140 0.126 Uiso 0.50 1 calc PR A 2
H90B H 0.3480 0.3029 0.4906 0.126 Uiso 0.50 1 calc PR A 2
H90C H 0.2570 0.2431 0.4683 0.126 Uiso 0.50 1 calc PR A 2
C92 C 0.1455(18) 0.4848(17) 0.6284(12) 0.073(5) Uani 0.50 1 d PU A 2
H92A H 0.1515 0.5245 0.6598 0.087 Uiso 0.50 1 calc PR A 2
H92B H 0.1054 0.4351 0.6413 0.087 Uiso 0.50 1 calc PR A 2
C95 C 0.083(2) 0.5286(18) 0.5828(14) 0.069(5) Uani 0.50 1 d PU A 2
H95A H 0.1311 0.5644 0.5609 0.083 Uiso 0.50 1 calc PR A 2
H95B H 0.0548 0.4847 0.5579 0.083 Uiso 0.50 1 calc PR A 2
C80 C 0.4405(12) 0.5951(9) 0.6084(7) 0.029(3) Uani 0.50 1 d PU A 2
H80A H 0.4652 0.5362 0.6037 0.034 Uiso 0.50 1 calc PR A 2
H80B H 0.4416 0.6086 0.6482 0.034 Uiso 0.50 1 calc PR A 2
C109 C 0.009(3) 0.5747(19) 0.6000(13) 0.087(7) Uani 0.50 1 d PDU A 2
C77 C 0.2420(11) 0.5659(10) 0.6189(6) 0.021(3) Uiso 0.50 1 d PU A 2
H77A H 0.1746 0.5844 0.6036 0.025 Uiso 0.50 1 calc PR A 2
H77B H 0.2459 0.5835 0.6581 0.025 Uiso 0.50 1 calc PR A 2
C78 C 0.3293(12) 0.6022(10) 0.5869(7) 0.026(3) Uiso 0.50 1 d PU A 2
H78A H 0.3144 0.6632 0.5816 0.031 Uiso 0.50 1 calc PR A 2
H78B H 0.3278 0.5756 0.5499 0.031 Uiso 0.50 1 calc PR A 2
C27 C 0.3059(17) 0.3989(19) 0.6551(10) 0.076(6) Uani 0.50 1 d PU A 2
H27A H 0.3306 0.4358 0.6855 0.091 Uiso 0.50 1 calc PR A 2
H27B H 0.3678 0.3721 0.6384 0.091 Uiso 0.50 1 calc PR A 2
C98 C -0.0621(18) 0.629(2) 0.5610(13) 0.113(11) Uani 0.50 1 d PDU A 2
H98A H -0.0313 0.6302 0.5241 0.169 Uiso 0.50 1 calc PR A 2
H98B H -0.0680 0.6863 0.5755 0.169 Uiso 0.50 1 calc PR A 2
H98C H -0.1311 0.6027 0.5590 0.169 Uiso 0.50 1 calc PR A 2
C29 C 0.237(2) 0.326(2) 0.6814(13) 0.056(6) Uani 0.50 1 d PU A 2
H29A H 0.1748 0.3559 0.6954 0.067 Uiso 0.50 1 calc PR A 2
H29B H 0.2131 0.2925 0.6494 0.067 Uiso 0.50 1 calc PR A 2
C214 C 0.1389(14) 0.5852(13) 0.5859(9) 0.048(4) Uani 0.50 1 d PU B 3
C16 C -0.0860(18) 0.8561(18) 0.9288(11) 0.189(12) Uani 1 1 d U . .
H16A H -0.0372 0.8500 0.9595 0.284 Uiso 1 1 calc R . .
H16B H -0.1060 0.7998 0.9154 0.284 Uiso 1 1 calc R . .
H16C H -0.1479 0.8865 0.9414 0.284 Uiso 1 1 calc R . .
C15 C -0.0474(14) 0.8932(17) 0.8940(12) 0.171(9) Uani 1 1 d U . .
H15A H -0.1031 0.9294 0.8788 0.205 Uiso 1 1 calc R . .
H15B H -0.0325 0.8503 0.8652 0.205 Uiso 1 1 calc R . .

loop_
_atom_site_aniso_label
_atom_site_aniso_U_11
_atom_site_aniso_U_22
_atom_site_aniso_U_33
_atom_site_aniso_U_23
_atom_site_aniso_U_13
_atom_site_aniso_U_12
N2 0.024(3) 0.033(4) 0.027(3) -0.006(3) 0.004(3) 0.003(3)
O6 0.021(3) 0.043(3) 0.033(3) -0.004(3) 0.005(2) 0.017(2)
O5 0.024(3) 0.038(3) 0.019(3) 0.003(2) -0.002(2) -0.013(2)
O4 0.026(3) 0.021(3) 0.044(4) -0.005(2) 0.000(3) 0.000(2)
V1 0.0205(6) 0.0240(7) 0.0223(7) -0.0014(6) 0.0007(5) -0.0013(6)
O1 0.023(3) 0.029(3) 0.030(3) -0.004(2) -0.003(2) -0.006(2)
O3 0.022(3) 0.038(3) 0.028(3) 0.004(3) -0.002(2) -0.010(2)
O2 0.028(3) 0.028(3) 0.024(3) 0.004(2) 0.004(2) 0.008(2)
C115 0.028(4) 0.044(4) 0.044(4) 0.012(4) -0.003(3) -0.017(3)
C118 0.048(5) 0.022(4) 0.033(4) -0.004(3) -0.007(3) 0.000(3)
C112 0.055(5) 0.029(4) 0.019(4) 0.004(3) 0.007(3) 0.021(3)
V2 0.0179(6) 0.0219(7) 0.0229(7) -0.0021(6) 0.0026(5) 0.0010(5)
C47 0.037(4) 0.023(4) 0.039(4) 0.002(3) 0.013(3) 0.007(3)
C66 0.105(9) 0.055(6) 0.024(5) 0.013(4) -0.003(5) -0.031(5)
C60 0.029(5) 0.105(7) 0.075(7) -0.040(6) 0.002(5) -0.005(5)
C62 0.056(5) 0.041(5) 0.036(4) -0.001(4) -0.007(4) -0.014(4)
C58 0.050(5) 0.035(4) 0.027(4) 0.008(3) -0.002(3) -0.024(3)
C65 0.046(5) 0.079(6) 0.023(5) 0.018(5) -0.003(4) -0.015(5)
C69 0.057(6) 0.065(6) 0.064(5) 0.028(5) 0.034(5) 0.027(5)
C48 0.052(5) 0.040(5) 0.079(7) -0.027(4) 0.005(4) -0.011(4)
C64 0.103(9) 0.062(6) 0.045(6) -0.009(5) -0.018(6) -0.035(6)
C53 0.096(8) 0.035(5) 0.036(5) 0.009(4) 0.019(4) 0.024(5)
C73 0.059(6) 0.037(4) 0.070(6) 0.020(4) 0.025(5) 0.024(4)
C56 0.165(12) 0.029(5) 0.068(8) 0.009(5) 0.065(8) 0.004(6)
C51 0.091(9) 0.038(5) 0.104(10) -0.030(5) 0.037(7) -0.012(6)
C68 0.029(5) 0.077(7) 0.069(6) 0.018(5) -0.006(4) -0.007(5)
C110 0.060(7) 0.057(7) 0.064(6) 0.023(5) 0.024(5) 0.021(5)
C71 0.053(5) 0.074(8) 0.115(10) 0.044(7) 0.047(6) 0.033(5)
C70 0.051(6) 0.080(6) 0.073(7) 0.047(5) 0.035(6) 0.033(6)
C75 0.070(6) 0.076(8) 0.076(8) 0.043(6) 0.027(6) 0.050(6)
C55 0.080(7) 0.071(7) 0.041(6) 0.004(5) -0.016(5) 0.041(5)
C57 0.038(5) 0.115(7) 0.029(5) -0.004(5) 0.007(4) -0.041(5)
C67 0.025(4) 0.044(4) 0.046(4) 0.024(4) 0.010(3) 0.019(3)
C74 0.100(8) 0.046(6) 0.087(8) 0.012(6) -0.002(7) 0.017(6)
C63 0.077(6) 0.054(6) 0.033(5) -0.015(5) -0.004(4) 0.001(5)
C54 0.144(12) 0.055(6) 0.052(7) 0.004(5) 0.011(7) 0.063(7)
C59 0.046(6) 0.174(13) 0.032(5) -0.019(6) 0.010(4) -0.054(7)
C52 0.054(5) 0.040(5) 0.032(5) -0.011(4) 0.012(4) 0.000(4)
C114 0.063(5) 0.028(4) 0.031(4) -0.003(3) 0.010(4) 0.017(4)
C116 0.059(6) 0.043(5) 0.065(6) 0.028(5) -0.015(5) -0.016(4)
C32 0.080(6) 0.051(6) 0.031(5) -0.009(4) 0.001(4) 0.005(5)
C117 0.031(4) 0.057(5) 0.066(5) 0.028(4) -0.020(4) -0.022(4)
C30 0.062(6) 0.063(6) 0.018(4) 0.014(4) 0.009(4) 0.021(5)
C35 0.026(5) 0.115(7) 0.061(6) -0.023(6) -0.004(5) -0.013(5)
C40 0.064(7) 0.069(6) 0.088(8) 0.044(6) -0.037(6) -0.034(6)
C44 0.060(7) 0.068(8) 0.074(6) 0.028(6) -0.025(5) -0.030(6)
C113 0.048(5) 0.100(7) 0.024(4) 0.004(5) -0.002(4) 0.036(5)
N1 0.019(3) 0.036(4) 0.029(3) 0.004(3) 0.003(3) 0.000(3)
C120 0.107(8) 0.034(5) 0.032(5) 0.005(4) -0.030(4) -0.016(5)
C119 0.057(6) 0.041(5) 0.088(7) -0.023(5) -0.008(5) 0.026(5)
C28 0.116(9) 0.044(5) 0.030(5) 0.021(4) 0.021(6) 0.027(5)
C72 0.105(9) 0.111(9) 0.044(6) 0.017(6) 0.036(6) 0.031(8)
C38 0.016(4) 0.065(6) 0.066(5) 0.018(5) 0.012(4) 0.004(4)
C50 0.043(6) 0.053(7) 0.171(12) -0.045(8) 0.040(7) -0.017(5)
C34 0.066(7) 0.115(10) 0.031(5) -0.017(5) -0.005(4) 0.038(7)
C49 0.067(7) 0.054(6) 0.083(7) -0.031(5) -0.041(5) 0.006(5)
C26 0.074(8) 0.064(6) 0.082(7) -0.035(5) 0.041(6) -0.016(6)
C31 0.107(9) 0.040(5) 0.043(6) -0.004(4) 0.024(6) 0.033(6)
C20 0.102(9) 0.040(5) 0.078(8) 0.019(5) -0.015(6) -0.029(6)
C36 0.063(7) 0.170(12) 0.048(7) -0.023(8) -0.004(5) 0.059(8)
C61 0.059(7) 0.185(13) 0.049(7) -0.005(8) -0.004(5) -0.088(9)
C46 0.094(7) 0.080(8) 0.081(9) 0.044(7) -0.051(6) -0.060(7)
C21 0.189(13) 0.079(10) 0.075(9) 0.028(8) -0.087(10) -0.015(9)
C42 0.104(9) 0.100(9) 0.045(6) -0.001(6) -0.038(6) -0.034(8)
C18 0.043(5) 0.040(5) 0.030(4) -0.007(4) -0.006(4) -0.008(4)
C25 0.055(7) 0.102(11) 0.171(13) -0.070(10) -0.034(8) 0.024(7)
C22 0.109(8) 0.079(7) 0.032(6) 0.002(5) 0.026(5) -0.061(6)
C45 0.104(8) 0.051(6) 0.073(7) 0.008(6) -0.027(6) 0.004(6)
N7 0.056(5) 0.110(6) 0.077(6) 0.050(5) 0.026(5) 0.031(5)
C24 0.069(7) 0.044(5) 0.103(10) -0.023(5) -0.002(6) 0.011(5)
C41 0.041(5) 0.082(8) 0.124(11) 0.040(7) -0.043(6) -0.033(5)
C1 0.072(7) 0.068(6) 0.061(5) 0.013(5) -0.005(5) 0.002(6)
N6 0.076(5) 0.086(6) 0.063(5) 0.010(4) 0.001(4) 0.012(5)
C9 0.070(7) 0.086(6) 0.059(6) 0.049(5) -0.030(6) -0.024(6)
C6 0.072(6) 0.217(17) 0.062(8) -0.032(10) -0.023(6) 0.035(9)
C4 0.073(8) 0.087(7) 0.040(6) 0.005(5) 0.015(6) 0.018(7)
C5 0.060(5) 0.084(8) 0.085(8) -0.010(7) -0.012(6) 0.016(6)
C13 0.075(6) 0.095(9) 0.074(7) 0.004(7) 0.000(5) -0.028(6)
C10 0.100(10) 0.094(7) 0.088(8) 0.029(6) 0.012(8) -0.004(9)
C2 0.102(9) 0.064(6) 0.047(5) 0.011(5) 0.008(6) 0.004(7)
C3 0.075(8) 0.089(7) 0.042(6) 0.001(5) 0.003(6) -0.010(7)
C8 0.061(6) 0.066(9) 0.23(2) 0.038(11) -0.006(10) -0.024(7)
C7 0.053(6) 0.097(10) 0.155(13) -0.060(10) -0.007(7) 0.018(7)
C12 0.140(15) 0.082(9) 0.138(13) 0.039(7) 0.070(12) 0.007(10)
C11 0.184(18) 0.081(8) 0.174(15) -0.009(9) 0.087(14) 0.007(11)
C14 0.110(8) 0.118(13) 0.149(14) 0.022(11) 0.010(10) 0.059(9)
C99 0.061(11) 0.096(13) 0.048(9) 0.023(8) -0.007(8) -0.002(9)
C39 0.045(15) 0.058(12) 0.019(10) -0.034(8) -0.010(10) 0.026(11)
C43 0.071(17) 0.082(14) 0.032(12) -0.010(9) 0.006(11) -0.005(14)
C84 0.073(13) 0.100(11) 0.056(9) 0.058(8) 0.024(10) 0.009(8)
C87 0.069(12) 0.112(12) 0.069(12) 0.039(9) 0.015(10) 0.010(8)
C91 0.064(16) 0.078(14) 0.21(3) 0.103(15) -0.034(17) -0.005(12)
C93 0.057(8) 0.091(13) 0.065(12) 0.035(10) 0.018(8) 0.000(8)
C94 0.046(10) 0.096(13) 0.079(13) 0.032(11) 0.039(10) 0.005(8)
C96 0.098(17) 0.115(18) 0.112(17) 0.088(14) 0.031(14) 0.044(12)
C89 0.048(14) 0.115(15) 0.10(2) 0.031(14) 0.016(16) 0.006(11)
C111 0.037(7) 0.076(8) 0.045(9) 0.027(7) 0.020(7) 0.042(6)
C79 0.068(10) 0.094(10) 0.070(12) 0.008(9) -0.011(10) 0.041(8)
C81 0.063(11) 0.083(11) 0.061(12) -0.026(10) -0.006(9) 0.026(8)
C82 0.073(10) 0.060(15) 0.10(2) -0.031(16) -0.010(14) 0.036(11)
C33 0.050(14) 0.073(12) 0.057(11) 0.002(8) -0.015(11) 0.000(11)
C83 0.033(9) 0.017(9) 0.048(11) 0.008(8) -0.009(8) -0.010(7)
C37 0.089(19) 0.044(13) 0.038(13) 0.002(10) 0.005(13) 0.010(13)
C85 0.060(12) 0.116(11) 0.053(8) 0.048(10) 0.000(9) 0.011(11)
C17 0.09(3) 0.011(16) 0.049(17) 0.003(13) 0.00(2) 0.015(18)
C86 0.065(13) 0.101(10) 0.062(12) 0.042(9) 0.012(10) 0.032(11)
C88 0.083(15) 0.100(12) 0.076(13) 0.033(11) 0.008(11) 0.035(11)
C90 0.10(2) 0.074(16) 0.076(16) 0.045(12) 0.024(15) 0.033(14)
C92 0.051(9) 0.086(13) 0.081(13) 0.020(11) 0.001(9) 0.002(8)
C95 0.038(10) 0.064(12) 0.105(14) 0.025(12) 0.000(10) 0.004(8)
C80 0.024(8) 0.009(7) 0.053(9) 0.013(6) -0.009(7) 0.006(6)
C109 0.090(14) 0.062(14) 0.108(15) 0.053(12) 0.058(11) 0.028(10)
C27 0.052(10) 0.120(14) 0.056(9) 0.048(10) -0.010(9) -0.005(9)
C98 0.028(12) 0.18(3) 0.13(2) 0.01(2) 0.021(13) 0.057(15)
C29 0.053(15) 0.073(12) 0.042(11) 0.014(8) -0.015(11) 0.009(11)
C214 0.030(8) 0.040(9) 0.072(11) 0.033(9) 0.009(8) 0.018(8)
C16 0.144(18) 0.19(2) 0.23(3) -0.022(19) 0.114(18) 0.030(14)
C15 0.062(8) 0.20(2) 0.25(2) 0.054(16) 0.037(11) 0.062(9)

loop_
_atom_type_symbol
_atom_type_description
_atom_type_scat_dispersion_real
_atom_type_scat_dispersion_imag
_atom_type_scat_source
C C 0.0033 0.0016 'International Tables Vol C Tables 4.2.6.8 and 6.1.1.4'
H H 0.0000 0.0000 'International Tables Vol C Tables 4.2.6.8 and 6.1.1.4'
N N 0.0061 0.0033 'International Tables Vol C Tables 4.2.6.8 and 6.1.1.4'
O O 0.0106 0.0060 'International Tables Vol C Tables 4.2.6.8 and 6.1.1.4'
V V 0.3005 0.5294 'International Tables Vol C Tables 4.2.6.8 and 6.1.1.4'

loop_
_geom_angle_atom_site_label_1
_geom_angle_atom_site_label_2
_geom_angle_atom_site_label_3
_geom_angle
_geom_angle_site_symmetry_1
_geom_angle_site_symmetry_3
_geom_angle_publ_flag
C67 O6 V2 146.9(5) . . ?
C58 O5 V2 144.6(5) . . ?
C47 O4 V2 147.3(5) . . ?
N1 V1 O3 109.8(3) . . ?
N1 V1 O1 111.2(3) . . ?
O3 V1 O1 108.9(3) . . ?
N1 V1 O2 109.4(3) . . ?
O3 V1 O2 108.2(3) . . ?
O1 V1 O2 109.4(3) . . ?
C118 O1 V1 148.2(5) . . ?
C115 O3 V1 147.9(5) . . ?
C112 O2 V1 145.1(5) . . ?
O3 C115 C38 107.2(7) . . ?
O3 C115 C116 106.8(7) . . ?
C38 C115 C116 110.0(8) . . ?
O3 C115 C117 102.5(6) . . ?
C38 C115 C117 108.5(8) . . ?
C116 C115 C117 120.9(8) . . ?
O1 C118 C18 109.1(7) . . ?
O1 C118 C119 110.1(7) . . ?
C18 C118 C119 107.5(7) . . ?
O1 C118 C120 106.6(7) . . ?
C18 C118 C120 108.7(7) . . ?
C119 C118 C120 114.8(8) . . ?
O2 C112 C28 108.1(7) . . ?
O2 C112 C113 108.3(7) . . ?
C28 C112 C113 110.0(8) . . ?
O2 C112 C114 105.0(6) . . ?
C28 C112 C114 108.0(7) . . ?
C113 C112 C114 116.9(7) . . ?
N2 V2 O6 111.1(3) . . ?
N2 V2 O4 110.0(3) . . ?
O6 V2 O4 108.6(3) . . ?
N2 V2 O5 109.9(3) . . ?
O6 V2 O5 109.4(3) . . ?
O4 V2 O5 107.8(3) . . ?
O4 C47 C48 108.8(7) . . ?
O4 C47 C52 106.7(6) . . ?
C48 C47 C52 109.6(8) . . ?
O4 C47 C53 103.1(7) . . ?
C48 C47 C53 118.9(8) . . ?
C52 C47 C53 109.0(7) . . ?
C63 C62 C64 107.6(9) . . ?
C63 C62 C65 103.8(8) . . ?
C64 C62 C65 108.7(8) . . ?
C63 C62 C58 108.7(7) . . ?
C64 C62 C58 113.3(7) . . ?
C65 C62 C58 114.1(8) . . ?
O5 C58 C66 112.0(8) . . ?
O5 C58 C62 106.3(6) . . ?
C66 C58 C62 108.9(8) . . ?
O5 C58 C57 104.8(7) . . ?
C66 C58 C57 108.9(8) . . ?
C62 C58 C57 115.8(7) . . ?
C71 C69 C72 105.6(10) . . ?
C71 C69 C70 110.0(10) . . ?
C72 C69 C70 106.4(10) . . ?
C71 C69 C67 114.5(9) . . ?
C72 C69 C67 111.9(10) . . ?
C70 C69 C67 108.2(8) . . ?
C47 C48 C50 111.4(9) . . ?
C47 C48 C49 109.6(8) . . ?
C50 C48 C49 109.4(11) . . ?
C47 C48 C51 113.9(10) . . ?
C50 C48 C51 106.9(9) . . ?
C49 C48 C51 105.5(9) . . ?
C54 C53 C55 110.1(11) . . ?
C54 C53 C56 107.9(9) . . ?
C55 C53 C56 105.9(9) . . ?
C54 C53 C47 111.8(8) . . ?
C55 C53 C47 107.8(8) . . ?
C56 C53 C47 113.3(10) . . ?
C74 C73 C67 115.2(9) . . ?
C74 C73 C110 106.3(10) . . ?
C67 C73 C110 111.4(9) . . ?
C74 C73 C75 109.6(10) . . ?
C67 C73 C75 110.4(8) . . ?
C110 C73 C75 103.2(8) . . ?
C59 C57 C60 107.9(11) . . ?
C59 C57 C61 105.8(8) . . ?
C60 C57 C61 107.4(11) . . ?
C59 C57 C58 107.6(9) . . ?
C60 C57 C58 113.7(8) . . ?
C61 C57 C58 114.0(10) . . ?
O6 C67 C68 106.9(7) . . ?
O6 C67 C73 105.5(7) . . ?
C68 C67 C73 110.4(8) . . ?
O6 C67 C69 103.8(7) . . ?
C68 C67 C69 110.4(9) . . ?
C73 C67 C69 118.9(8) . . ?
C30 C114 C31 111.5(8) . . ?
C30 C114 C32 107.1(7) . . ?
C31 C114 C32 105.2(8) . . ?
C30 C114 C112 111.7(7) . . ?
C31 C114 C112 112.9(7) . . ?
C32 C114 C112 108.0(7) . . ?
C45 C116 C46 112.1(11) . . ?
C45 C116 C115 114.1(9) . . ?
C46 C116 C115 111.5(9) . . ?
C45 C116 C44 104.6(9) . . ?
C46 C116 C44 105.4(8) . . ?
C115 C116 C44 108.3(9) . . ?
C42 C117 C40 108.2(10) . . ?
C42 C117 C41 107.1(10) . . ?
C40 C117 C41 105.8(9) . . ?
C42 C117 C115 111.1(9) . . ?
C40 C117 C115 111.7(8) . . ?
C41 C117 C115 112.6(8) . . ?
C35 C113 C34 108.7(10) . . ?
C35 C113 C36 110.6(11) . . ?
C34 C113 C36 106.2(8) . . ?
C35 C113 C112 111.9(8) . . ?
C34 C113 C112 107.1(9) . . ?
C36 C113 C112 112.0(10) . . ?
C21 C120 C20 109.5(10) . . ?
C21 C120 C22 109.1(10) . . ?
C20 C120 C22 105.5(10) . . ?
C21 C120 C118 111.9(11) . . ?
C20 C120 C118 114.3(8) . . ?
C22 C120 C118 106.1(7) . . ?
C24 C119 C26 106.8(10) . . ?
C24 C119 C118 116.6(10) . . ?
C26 C119 C118 108.3(8) . . ?
C24 C119 C25 109.2(9) . . ?
C26 C119 C25 104.8(12) . . ?
C118 C119 C25 110.4(9) . . ?
C85 N7 C111 72.3(15) . . ?
C85 N7 C27 105.2(17) . . ?
C111 N7 C27 111.9(13) . . ?
C85 N7 C92 125.7(19) . . ?
C111 N7 C92 121.6(14) . . ?
C27 N7 C92 113.6(15) . . ?
C85 N7 C84 27.2(13) . . ?
C111 N7 C84 99.5(13) . . ?
C27 N7 C84 96.6(17) . . ?
C92 N7 C84 109.5(16) . . ?
C85 N7 C99 117.1(18) . . ?
C111 N7 C99 160.0(14) . . ?
C27 N7 C99 49.8(11) . . ?
C92 N7 C99 68.9(13) . . ?
C84 N7 C99 91.7(15) . . ?
C85 N7 C93 86.2(16) . . ?
C111 N7 C93 100.8(12) . . ?
C27 N7 C93 147.1(14) . . ?
C92 N7 C93 41.5(12) . . ?
C84 N7 C93 79.4(15) . . ?
C99 N7 C93 97.5(12) . . ?
C85 N7 C77 120.0(14) . . ?
C111 N7 C77 60.0(10) . . ?
C27 N7 C77 124.4(16) . . ?
C92 N7 C77 64.7(12) . . ?
C84 N7 C77 138.0(13) . . ?
C99 N7 C77 120.2(12) . . ?
C93 N7 C77 70.5(12) . . ?
C2 C1 N6 115.3(9) . . ?
C5 N6 C13 105.0(10) . . ?
C5 N6 C1 107.4(10) . . ?
C13 N6 C1 112.9(10) . . ?
C5 N6 C9 112.5(10) . . ?
C13 N6 C9 109.0(10) . . ?
C1 N6 C9 110.0(9) . . ?
C10 C9 N6 119.7(11) . . ?
C7 C6 C5 140.1(18) . . ?
C6 C5 N6 130.4(13) . . ?
N6 C13 C14 113.0(12) . . ?
C9 C10 C11 115.6(15) . . ?
C3 C2 C1 105.3(10) . . ?
C4 C3 C2 118.6(11) . . ?
C6 C7 C8 138.5(19) . . ?
C10 C11 C12 120.2(16) . . ?
C15 C14 C13 114.9(15) . . ?
C33 C99 N7 115.2(19) . . ?
C33 C39 C43 137(3) . . ?
C87 C84 N7 122(3) . . ?
C84 C87 C89 107(3) . . ?
C94 C93 N7 121(2) . . ?
C96 C94 C93 152(3) . . ?
C97 C96 C94 129(3) . . ?
C87 C89 C91 162(3) . . ?
N7 C111 C79 106.3(15) . . ?
C81 C79 C111 109.4(19) . . ?
C82 C81 C79 106(2) . . ?
C39 C33 C99 152(3) . . ?
C17 C37 C29 155(4) . . ?
N7 C85 C86 94.8(19) . . ?
C88 C86 C85 105(2) . . ?
C86 C88 C90 117(3) . . ?
N7 C92 C95 116(2) . . ?
C109 C95 C92 115(3) . . ?
C78 C80 C83 111.5(13) . . ?
C95 C109 C98 123(3) . . ?
C78 C77 N7 104.7(11) . . ?
C77 C78 C80 120.3(14) . . ?
N7 C27 C29 117.8(17) . . ?
C37 C29 C27 131(3) . . ?
C16 C15 C14 130(3) . . ?

loop_
_geom_bond_atom_site_label_1
_geom_bond_atom_site_label_2
_geom_bond_distance
_geom_bond_site_symmetry_2
_geom_bond_publ_flag
N2 V2 1.609(7) . ?
O6 C67 1.487(9) . ?
O6 V2 1.793(5) . ?
O5 C58 1.407(10) . ?
O5 V2 1.834(5) . ?
O4 C47 1.453(10) . ?
O4 V2 1.804(6) . ?
V1 N1 1.587(7) . ?
V1 O3 1.807(5) . ?
V1 O1 1.823(6) . ?
V1 O2 1.837(5) . ?
O1 C118 1.387(10) . ?
O3 C115 1.472(10) . ?
O2 C112 1.394(10) . ?
C115 C38 1.531(14) . ?
C115 C116 1.566(13) . ?
C115 C117 1.588(13) . ?
C118 C18 1.531(12) . ?
C118 C119 1.580(14) . ?
C118 C120 1.608(13) . ?
C112 C28 1.561(13) . ?
C112 C113 1.625(15) . ?
C112 C114 1.635(11) . ?
C47 C48 1.544(14) . ?
C47 C52 1.549(12) . ?
C47 C53 1.624(13) . ?
C66 C58 1.495(14) . ?
C60 C57 1.545(18) . ?
C62 C63 1.512(14) . ?
C62 C64 1.532(13) . ?
C62 C65 1.555(14) . ?
C62 C58 1.613(12) . ?
C58 C57 1.633(15) . ?
C69 C71 1.445(15) . ?
C69 C72 1.550(19) . ?
C69 C70 1.551(15) . ?
C69 C67 1.616(13) . ?
C48 C50 1.545(15) . ?
C48 C49 1.552(17) . ?
C48 C51 1.577(13) . ?
C53 C54 1.527(13) . ?
C53 C55 1.525(16) . ?
C53 C56 1.577(15) . ?
C73 C74 1.530(17) . ?
C73 C67 1.549(13) . ?
C73 C110 1.564(14) . ?
C73 C75 1.609(13) . ?
C68 C67 1.515(15) . ?
C57 C59 1.536(14) . ?
C57 C61 1.562(13) . ?
C114 C30 1.505(13) . ?
C114 C31 1.536(12) . ?
C114 C32 1.543(14) . ?
C116 C45 1.521(17) . ?
C116 C46 1.564(14) . ?
C116 C44 1.577(14) . ?
C117 C42 1.517(18) . ?
C117 C40 1.527(14) . ?
C117 C41 1.551(14) . ?
C35 C113 1.473(17) . ?
C113 C34 1.543(13) . ?
C113 C36 1.579(15) . ?
C120 C21 1.531(16) . ?
C120 C20 1.540(14) . ?
C120 C22 1.576(17) . ?
C119 C24 1.527(14) . ?
C119 C26 1.539(17) . ?
C119 C25 1.591(17) . ?
N7 C85 1.34(3) . ?
N7 C111 1.48(2) . ?
N7 C27 1.49(2) . ?
N7 C92 1.56(3) . ?
N7 C84 1.62(4) . ?
N7 C99 1.65(2) . ?
N7 C93 1.71(3) . ?
N7 C77 1.78(2) . ?
C1 C2 1.553(16) . ?
C1 N6 1.566(15) . ?
N6 C5 1.484(15) . ?
N6 C13 1.537(16) . ?
N6 C9 1.654(18) . ?
C9 C10 1.324(19) . ?
C6 C7 1.261(18) . ?
C6 C5 1.368(18) . ?
C4 C3 1.390(16) . ?
C13 C14 1.55(2) . ?
C10 C11 1.52(2) . ?
C2 C3 1.403(15) . ?
C8 C7 1.461(18) . ?
C12 C11 1.61(3) . ?
C14 C15 1.48(3) . ?
C99 C33 1.53(4) . ?
C39 C33 1.41(4) . ?
C39 C43 1.41(4) . ?
C84 C87 1.40(3) . ?
C87 C89 1.44(3) . ?
C91 C89 1.54(3) . ?
C93 C94 1.68(4) . ?
C94 C96 1.60(4) . ?
C96 C97 1.53(3) . ?
C111 C79 1.62(4) . ?
C79 C81 1.58(4) . ?
C81 C82 1.52(3) . ?
C83 C80 1.58(2) . ?
C37 C17 1.26(5) . ?
C37 C29 1.53(4) . ?
C85 C86 1.53(3) . ?
C86 C88 1.28(3) . ?
C88 C90 1.44(3) . ?
C92 C95 1.53(4) . ?
C95 C109 1.28(4) . ?
C80 C78 1.53(2) . ?
C109 C98 1.56(3) . ?
C77 C78 1.48(2) . ?
C27 C29 1.58(4) . ?
C16 C15 1.14(3) . ?
